data_7701304
loop_
_publ_author_name
'Yao, Aining'
'Qu, Feng'
'Liu, Yu'
'Qu, Guangyin'
'Lin, Hao'
'Hu, Shaowen'
'Wang, Xiangyun'
'Chu, Taiwei'

_publ_section_title
;
 Ionic liquids with polychloride anions as effective oxidants for the
 dissolution of UO2
;
_journal_name_full 'Dalton Transactions'
_journal_paper_doi 10.1039/C9DT03574E
_journal_year 2019
_chemical_formula_sum 'C16 H30 Cl4 N4 O2 U'
_chemical_formula_weight 690.27
_space_group_IT_number 14
_space_group_name_Hall '-P 2ybc'
_space_group_name_H-M_alt 'P 1 21/c 1'
_symmetry_cell_setting monoclinic
_symmetry_space_group_name_Hall '-P 2ybc'
_symmetry_space_group_name_H-M 'P 1 21/c 1'
_atom_sites_solution_hydrogens geom
_atom_sites_solution_primary direct
_atom_sites_solution_secondary difmap
_audit_creation_method SHELXL-97
_cell_angle_alpha 90.00
_cell_angle_beta 125.2340(10)
_cell_angle_gamma 90.00
_cell_formula_units_Z 2
_cell_length_a 8.5021(2)
_cell_length_b 17.4789(3)
_cell_length_c 10.3866(2)
_cell_measurement_reflns_used 9124
_cell_measurement_temperature 293(2)
_cell_measurement_theta_max 27.485
_cell_measurement_theta_min 3.395
_cell_volume 1260.76(5)
_computing_cell_refinement 'HKL Scalepack (Otwinowski & Minor, 1997)'
_computing_data_collection 'KappaCCD (Nonius B. V., 1998)'
_computing_data_reduction 'HKL Denzo (Otwinowski & Minor, 1997) & maXus (Mackay et al., 1998)'
_computing_molecular_graphics 'Bruker SHELXTL V5.1 (Sheldrick, 1998)'
_computing_publication_material 'SHELXL-97 (Sheldrick, 1997)'
_computing_structure_refinement 'SHELXL-97 (Sheldrick, 1997)'
_computing_structure_solution 'SHELXS-97 (Sheldrick, 1997)'
_diffrn_ambient_temperature 293(2)
_diffrn_detector_area_resol_mean 9
_diffrn_measured_fraction_theta_full 0.998
_diffrn_measured_fraction_theta_max 0.998
_diffrn_measurement_device_type 'NONIUS KappaCCD'
_diffrn_measurement_method CCD
_diffrn_radiation_monochromator graphite
_diffrn_radiation_source 'fine-focus sealed tube'
_diffrn_radiation_type MoK\a
_diffrn_radiation_wavelength 0.71073
_diffrn_reflns_av_R_equivalents 0.0473
_diffrn_reflns_av_sigmaI/netI 0.0327
_diffrn_reflns_limit_h_max 11
_diffrn_reflns_limit_h_min -10
_diffrn_reflns_limit_k_max 22
_diffrn_reflns_limit_k_min -22
_diffrn_reflns_limit_l_max 12
_diffrn_reflns_limit_l_min -13
_diffrn_reflns_number 18214
_diffrn_reflns_theta_full 27.50
_diffrn_reflns_theta_max 27.50
_diffrn_reflns_theta_min 3.42
_diffrn_standards_decay_% 0
_exptl_absorpt_coefficient_mu 6.878
_exptl_absorpt_correction_T_max 0.721
_exptl_absorpt_correction_T_min 0.316
_exptl_absorpt_correction_type integration
_exptl_absorpt_process_details
;
Gaussian integration (Coppens, 1970)
;
_exptl_crystal_colour yellow
_exptl_crystal_density_diffrn 1.818
_exptl_crystal_density_method 'not measured'
_exptl_crystal_description 'thin plate'
_exptl_crystal_F_000 660
_exptl_crystal_size_max 0.20
_exptl_crystal_size_mid 0.18
_exptl_crystal_size_min 0.05
_refine_diff_density_max 0.420
_refine_diff_density_min -0.826
_refine_diff_density_rms 0.091
_refine_ls_extinction_method none
_refine_ls_goodness_of_fit_ref 0.988
_refine_ls_hydrogen_treatment constr.
_refine_ls_matrix_type full
_refine_ls_number_parameters 124
_refine_ls_number_reflns 2895
_refine_ls_number_restraints 0
_refine_ls_restrained_S_all 0.988
_refine_ls_R_factor_all 0.0474
_refine_ls_R_factor_gt 0.0247
_refine_ls_shift/su_max 0.000
_refine_ls_shift/su_mean 0.000
_refine_ls_structure_factor_coef Fsqd
_refine_ls_weighting_details 'calc w=1/[\s^2^(Fo^2^)+(0.0325P)^2^+0.0000P] where P=(Fo^2^+2Fc^2^)/3'
_refine_ls_weighting_scheme calc
_refine_ls_wR_factor_gt 0.0577
_refine_ls_wR_factor_ref 0.0623
_reflns_number_gt 1967
_reflns_number_total 2895
_reflns_threshold_expression >2sigma(I)
_cod_data_source_file c9dt03574e1.cif
_cod_data_source_block 12feb05a
_cod_original_cell_volume 1260.75(4)
_cod_original_sg_symbol_H-M 'P 2(1)/c'
_cod_database_code 7701304

loop_
_symmetry_equiv_pos_as_xyz
'x, y, z'
'-x, y+1/2, -z+1/2'
'-x, -y, -z'
'x, -y-1/2, z-1/2'

loop_
_atom_site_label
_atom_site_type_symbol
_atom_site_fract_x
_atom_site_fract_y
_atom_site_fract_z
_atom_site_U_iso_or_equiv
_atom_site_adp_type
_atom_site_occupancy
_atom_site_symmetry_multiplicity
_atom_site_calc_flag
_atom_site_refinement_flags
U1 U 0.0000 0.5000 0.0000 0.04702(8) Uani 1 2 d S
Cl1 Cl 0.23524(16) 0.38125(6) 0.15077(12) 0.0780(3) Uani 1 1 d .
Cl2 Cl -0.16565(17) 0.47573(8) 0.14968(14) 0.0746(3) Uani 1 1 d .
O1 O 0.1720(3) 0.55895(14) 0.1544(2) 0.0612(6) Uani 1 1 d .
N1 N 0.3138(5) 0.4466(2) 0.6030(4) 0.0658(9) Uani 1 1 d .
N2 N 0.3844(5) 0.3542(2) 0.7649(4) 0.0672(9) Uani 1 1 d .
C1 C 0.2999(10) 0.5229(3) 0.5413(7) 0.101(2) Uani 1 1 d .
H1A H 0.2238 0.5211 0.4283 0.152 Uiso 1 1 calc R
H1B H 0.4266 0.5414 0.5808 0.152 Uiso 1 1 calc R
H1C H 0.2403 0.5568 0.5741 0.152 Uiso 1 1 calc R
C2 C 0.2274(6) 0.3841(2) 0.5162(5) 0.0782(12) Uani 1 1 d .
H2 H 0.1505 0.3815 0.4067 0.094 Uiso 1 1 calc R
C3 C 0.2719(6) 0.3255(3) 0.6161(5) 0.0825(13) Uani 1 1 d .
H3 H 0.2329 0.2749 0.5885 0.099 Uiso 1 1 calc R
C4 C 0.4086(5) 0.4270(3) 0.7531(4) 0.0649(10) Uani 1 1 d .
H4 H 0.4816 0.4602 0.8378 0.078 Uiso 1 1 calc R
C5 C 0.4630(7) 0.3123(3) 0.9128(5) 0.0875(14) Uani 1 1 d .
H5A H 0.3692 0.2751 0.8979 0.105 Uiso 1 1 calc R
H5B H 0.4869 0.3479 0.9940 0.105 Uiso 1 1 calc R
C6 C 0.6445(6) 0.2726(3) 0.9649(5) 0.0866(13) Uani 1 1 d .
H6A H 0.7335 0.3089 0.9689 0.104 Uiso 1 1 calc R
H6B H 0.6180 0.2333 0.8889 0.104 Uiso 1 1 calc R
C7 C 0.7386(8) 0.2357(4) 1.1291(7) 0.139(2) Uani 1 1 d .
H7A H 0.7218 0.2702 1.1935 0.167 Uiso 1 1 calc R
H7B H 0.6697 0.1889 1.1164 0.167 Uiso 1 1 calc R
C8 C 0.9264(10) 0.2191(4) 1.2072(8) 0.181(4) Uani 1 1 d .
H8A H 0.9721 0.1982 1.3085 0.272 Uiso 1 1 calc R
H8B H 0.9970 0.2649 1.2208 0.272 Uiso 1 1 calc R
H8C H 0.9447 0.1825 1.1482 0.272 Uiso 1 1 calc R

loop_
_atom_site_aniso_label
_atom_site_aniso_U_11
_atom_site_aniso_U_22
_atom_site_aniso_U_33
_atom_site_aniso_U_23
_atom_site_aniso_U_13
_atom_site_aniso_U_12
U1 0.05058(13) 0.04492(11) 0.04303(12) -0.00424(8) 0.02555(9) -0.00021(9)
Cl1 0.0814(7) 0.0627(6) 0.0758(7) 0.0098(5) 0.0371(6) 0.0211(6)
Cl2 0.0701(7) 0.1009(7) 0.0639(7) 0.0010(6) 0.0451(6) 0.0003(6)
O1 0.0619(16) 0.0590(16) 0.0569(15) -0.0139(12) 0.0309(13) -0.0098(13)
N1 0.057(2) 0.073(2) 0.054(2) 0.0038(17) 0.0245(18) 0.0040(17)
N2 0.069(2) 0.077(2) 0.054(2) 0.0055(17) 0.0344(18) 0.0083(18)
C1 0.107(5) 0.078(3) 0.087(4) 0.009(3) 0.038(4) -0.012(3)
C2 0.085(3) 0.080(3) 0.050(2) -0.002(2) 0.028(2) -0.004(2)
C3 0.096(3) 0.070(3) 0.057(3) -0.001(2) 0.031(3) -0.004(2)
C4 0.052(2) 0.087(3) 0.052(2) -0.008(2) 0.027(2) 0.003(2)
C5 0.090(3) 0.114(4) 0.057(3) 0.020(3) 0.042(3) 0.011(3)
C6 0.077(3) 0.099(3) 0.068(3) 0.019(2) 0.032(3) -0.006(3)
C7 0.094(4) 0.174(6) 0.136(5) 0.097(4) 0.058(4) 0.021(4)
C8 0.088(4) 0.220(7) 0.149(6) 0.105(5) 0.018(4) -0.025(6)

loop_
_atom_type_symbol
_atom_type_description
_atom_type_scat_dispersion_real
_atom_type_scat_dispersion_imag
_atom_type_scat_source
C C 0.0033 0.0016 'International Tables Vol C Tables 4.2.6.8 and 6.1.1.4'
H H 0.0000 0.0000 'International Tables Vol C Tables 4.2.6.8 and 6.1.1.4'
N N 0.0061 0.0033 'International Tables Vol C Tables 4.2.6.8 and 6.1.1.4'
O O 0.0106 0.0060 'International Tables Vol C Tables 4.2.6.8 and 6.1.1.4'
Cl Cl 0.1484 0.1585 'International Tables Vol C Tables 4.2.6.8 and 6.1.1.4'
U U -9.6767 9.6646 'International Tables Vol C Tables 4.2.6.8 and 6.1.1.4'

loop_
_exptl_crystal_face_index_h
_exptl_crystal_face_index_k
_exptl_crystal_face_index_l
_exptl_crystal_face_perp_dist
1 0 0 0.135
-1 0 0 0.060
0 0 1 0.095
0 0 -1 0.085
0 1 0 0.023
0 -1 0 0.023
4 0 -7 0.095

loop_
_geom_angle_atom_site_label_1
_geom_angle_atom_site_label_2
_geom_angle_atom_site_label_3
_geom_angle
_geom_angle_site_symmetry_1
_geom_angle_site_symmetry_3
O1 U1 O1 180.00(13) 3_565 .
O1 U1 Cl2 89.85(8) 3_565 .
O1 U1 Cl2 90.15(8) . .
O1 U1 Cl2 90.15(8) 3_565 3_565
O1 U1 Cl2 89.85(8) . 3_565
Cl2 U1 Cl2 180.00(6) . 3_565
O1 U1 Cl1 91.53(8) 3_565 .
O1 U1 Cl1 88.47(8) . .
Cl2 U1 Cl1 90.19(4) . .
Cl2 U1 Cl1 89.81(4) 3_565 .
O1 U1 Cl1 88.47(8) 3_565 3_565
O1 U1 Cl1 91.53(8) . 3_565
Cl2 U1 Cl1 89.81(4) . 3_565
Cl2 U1 Cl1 90.19(4) 3_565 3_565
Cl1 U1 Cl1 180.0 . 3_565
C4 N1 C2 107.9(4) . .
C4 N1 C1 126.6(4) . .
C2 N1 C1 125.4(4) . .
C4 N2 C3 107.4(3) . .
C4 N2 C5 125.6(4) . .
C3 N2 C5 127.0(4) . .
N1 C1 H1A 109.5 . .
N1 C1 H1B 109.5 . .
H1A C1 H1B 109.5 . .
N1 C1 H1C 109.5 . .
H1A C1 H1C 109.5 . .
H1B C1 H1C 109.5 . .
N1 C2 C3 107.6(4) . .
N1 C2 H2 126.2 . .
C3 C2 H2 126.2 . .
C2 C3 N2 107.1(4) . .
C2 C3 H3 126.4 . .
N2 C3 H3 126.4 . .
N2 C4 N1 109.9(4) . .
N2 C4 H4 125.0 . .
N1 C4 H4 125.0 . .
N2 C5 C6 111.4(3) . .
N2 C5 H5A 109.3 . .
C6 C5 H5A 109.3 . .
N2 C5 H5B 109.3 . .
C6 C5 H5B 109.3 . .
H5A C5 H5B 108.0 . .
C5 C6 C7 111.4(4) . .
C5 C6 H6A 109.3 . .
C7 C6 H6A 109.3 . .
C5 C6 H6B 109.3 . .
C7 C6 H6B 109.3 . .
H6A C6 H6B 108.0 . .
C8 C7 C6 115.8(5) . .
C8 C7 H7A 108.3 . .
C6 C7 H7A 108.3 . .
C8 C7 H7B 108.3 . .
C6 C7 H7B 108.3 . .
H7A C7 H7B 107.4 . .
C7 C8 H8A 109.5 . .
C7 C8 H8B 109.5 . .
H8A C8 H8B 109.5 . .
C7 C8 H8C 109.5 . .
H8A C8 H8C 109.5 . .
H8B C8 H8C 109.5 . .

loop_
_geom_bond_atom_site_label_1
_geom_bond_atom_site_label_2
_geom_bond_distance
_geom_bond_site_symmetry_2
U1 O1 1.751(2) 3_565
U1 O1 1.751(2) .
U1 Cl2 2.6659(11) .
U1 Cl2 2.6659(11) 3_565
U1 Cl1 2.6733(10) .
U1 Cl1 2.6733(10) 3_565
N1 C4 1.323(4) .
N1 C2 1.335(5) .
N1 C1 1.455(6) .
N2 C4 1.306(5) .
N2 C3 1.360(4) .
N2 C5 1.469(4) .
C1 H1A 0.9600 .
C1 H1B 0.9600 .
C1 H1C 0.9600 .
C2 C3 1.349(5) .
C2 H2 0.9300 .
C3 H3 0.9300 .
C4 H4 0.9300 .
C5 C6 1.481(5) .
C5 H5A 0.9700 .
C5 H5B 0.9700 .
C6 C7 1.546(5) .
C6 H6A 0.9700 .
C6 H6B 0.9700 .
C7 C8 1.341(6) .
C7 H7A 0.9700 .
C7 H7B 0.9700 .
C8 H8A 0.9600 .
C8 H8B 0.9600 .
C8 H8C 0.9600 .
